data_1560172
loop_
_publ_author_name
'Wang, Chi-Hsien'
'Chen, Kai-Jen'
'Wu, Tsung-Huan'
'Chang, Hung-Kai'
'Tsuchido, Yoshitaka'
'Sei, Yoshihisa'
'Chen, Pei-Lin'
'Horie, Masaki'

_publ_section_title
;
 Ring rotation of ferrocene in interlocked molecules in single crystals
;
_journal_issue 11
_journal_name_full 'Chemical Science'
_journal_page_first 3871
_journal_page_last 3875
_journal_paper_doi 10.1039/D0SC06876D
_journal_volume 12
_journal_year 2021
_chemical_formula_moiety 'C12 H16 Fe N, F6 P, C H2 Cl2, C20 H24 O6'
_chemical_formula_sum 'C33 H42 Cl2 F6 Fe N O6 P'
_chemical_formula_weight 820.42
_chemical_name_systematic '[ferrocenylmethyl(methy) ammonium hexafluorophosphate][dibenzo[18]crown-6 ether]'
_space_group_crystal_system triclinic
_space_group_IT_number 2
_space_group_name_Hall '-P 1'
_space_group_name_H-M_alt 'P -1'
_symmetry_Int_Tables_number 2
_audit_creation_date 2020-09-21
_audit_creation_method
;
Olex2 1.2
(compiled 2018.05.29 svn.r3508 for OlexSys, GUI svn.r5506)
;
_audit_update_record
;
2020-09-24 deposited with the CCDC.	2021-01-22 downloaded from the CCDC.
;
_cell_angle_alpha 95.109(2)
_cell_angle_beta 95.249(2)
_cell_angle_gamma 104.806(3)
_cell_formula_units_Z 2
_cell_length_a 9.8091(3)
_cell_length_b 11.5747(4)
_cell_length_c 16.7136(5)
_cell_measurement_reflns_used 13696
_cell_measurement_temperature 273(2)
_cell_measurement_theta_max 75.7460
_cell_measurement_theta_min 4.4560
_cell_volume 1814.42(10)
_computing_cell_refinement 'CrysAlisPro 1.171.40.68a (Rigaku OD, 2019)'
_computing_data_collection 'CrysAlisPro 1.171.40.68a (Rigaku OD, 2019)'
_computing_data_reduction 'CrysAlisPro 1.171.40.68a (Rigaku OD, 2019)'
_computing_molecular_graphics 'Olex2 (Dolomanov et al., 2009)'
_computing_publication_material 'Olex2 (Dolomanov et al., 2009)'
_computing_structure_refinement 'olex2.refine (Bourhis et al., 2015)'
_computing_structure_solution 'ShelXT (Sheldrick, 2015)'
_diffrn_ambient_temperature 273(2)
_diffrn_detector_area_resol_mean 10.0000
_diffrn_detector_type HyPix
_diffrn_measured_fraction_theta_full 0.9570
_diffrn_measured_fraction_theta_max 0.9570
_diffrn_measurement_details
;
List of Runs (angles in degrees, time in seconds):

  # Type    Start    End  Width  t~exp~   \w     \q     \k     \f   Frames
#--------------------------------------------------------------------------
  1  \w    -82.00 -56.00   0.50    0.05    --  -46.57 152.00-176.00   52
  2  \w    -99.00 -73.00   0.50    0.10    -- -102.00  77.00-150.00   52
  3  \w   -107.00 -30.00   0.50    0.10    -- -102.00 108.00-178.12  154
  4  \w    -23.00  29.00   0.50    0.05    --  -46.57  19.00-150.00  104
  5  \w    -24.00  18.00   0.50    0.05    --  -46.57  19.00-180.00   84
  6  \w     64.00  93.00   0.50    0.05    --   46.57 152.00-176.00   58
  7  \w     60.00 163.00   0.50    0.10    --  104.61 152.00-176.00  206
  8  \w    110.00 135.00   0.50    0.10    --  104.61 121.00  23.00   50
  9  \w     92.00 168.00   0.50    0.10    --  104.61  45.00 120.00  152
 10  \w     74.00 100.00   0.50    0.10    --  104.61 -94.00 -30.00   52
 11  \w     47.00  72.00   0.50    0.10    --  104.61-121.00 -59.00   50
 12  \w     35.00  61.00   0.50    0.10    --  104.61 -61.00 -60.00   52
 13  \w     35.00  69.00   0.50    0.10    --  104.61 -61.00 -30.00   68
 14  \w     32.00 100.00   0.50    0.10    --  104.61 -94.00 -60.00  136
 15  \w     33.00  59.00   0.50    0.10    --  104.61 -61.00   0.00   52
 16  \w     32.00  68.00   0.50    0.10    --  104.61 -61.00  90.00   72
 17  \w     37.00 104.00   0.50    0.10    --  104.61 -94.00 150.00  134
 18  \w     67.00  93.00   0.50    0.10    --  104.61 -77.00 150.00   52
 19  \w     40.00  71.00   0.50    0.10    --  104.61 -61.00 150.00   62
 20  \w     32.00  57.00   0.50    0.10    --  104.61 -77.00 150.00   50
 21  \w     32.00  88.00   0.50    0.10    --  104.61-125.00  90.00  112
 22  \w    104.00 129.00   0.50    0.10    --  104.61-152.00 140.00   50
 23  \w     57.00  97.00   0.50    0.05    --   46.57-152.00 140.00   80
 24  \w     28.00  53.00   0.50    0.05    --   46.57-121.00 -59.00   50
 25  \w     -8.00  28.00   0.50    0.05    --   46.57 -19.00-150.00   72
 26  \w     95.00 121.00   0.50    0.10    --  104.61  15.00-150.00   52
 27  \w    138.00 178.00   0.50    0.10    --  104.61  15.00-150.00   80
 28  \w    -22.00  21.00   0.50    0.05    --  -46.57  19.00  90.00   86
 29  \w    -27.00  25.00   0.50    0.05    --   46.57 -19.00   0.00  104
 30  \w    -89.00 -63.00   0.50    0.05    --  -46.57-152.00 140.00   52
 31  \w    -86.00 -58.00   0.50    0.10    -- -102.00-152.00 140.00   56
 32  \w   -118.00 -82.00   0.50    0.05    --  -46.57-125.00  90.00   72
 33  \w   -100.00 -74.00   0.50    0.05    --  -46.57-125.00 -30.00   52
 34  \w   -132.00 -89.00   0.50    0.10    -- -102.00 -30.00   0.00   86
 35  \w   -150.00-125.00   0.50    0.10    -- -102.00-121.00 -59.00   50
 36  \w   -168.00 -90.00   0.50    0.10    -- -102.00 -45.00 -60.00  156
 37  \w   -159.00-134.00   0.50    0.10    -- -102.00 -30.00   0.00   50
 38  \w    -68.00 -35.00   0.50    0.10    -- -102.00  61.00  30.00   66
 39  \w    -92.00 -12.00   0.50    0.05    --  -46.57 121.00  23.00  160
 40  \w    -69.00 -44.00   0.50    0.10    -- -102.00  61.00 150.00   50
 41  \w   -105.00 -80.00   0.50    0.10    -- -102.00 121.00  23.00   50
 42  \w   -106.00 -58.00   0.50    0.10    -- -102.00 105.00 -80.91   96
 43  \w   -127.00 -80.00   0.50    0.10    -- -102.00 152.00-176.00   94
 44  \w   -173.00 -89.00   0.50    0.10    -- -102.00 -45.00-150.00  168
 45  \w   -120.00 -89.00   0.50    0.10    -- -102.00-152.00 140.00   62
;
_diffrn_measurement_device 'four-circle diffractometer'
_diffrn_measurement_device_type 'XtaLAB Synergy R, DW system, HyPix'
_diffrn_measurement_method '\w scans'
_diffrn_radiation_type 'Cu K\a'
_diffrn_radiation_wavelength 1.54184
_diffrn_reflns_av_R_equivalents 0.0416
_diffrn_reflns_av_unetI/netI 0.0391
_diffrn_reflns_limit_h_max 10
_diffrn_reflns_limit_h_min -12
_diffrn_reflns_limit_k_max 14
_diffrn_reflns_limit_k_min -14
_diffrn_reflns_limit_l_max 20
_diffrn_reflns_limit_l_min -21
_diffrn_reflns_number 23738
_diffrn_reflns_theta_full 76.2193
_diffrn_reflns_theta_max 76.22
_diffrn_reflns_theta_min 3.98
_exptl_absorpt_coefficient_mu 5.769
_exptl_absorpt_correction_T_max 1.00000
_exptl_absorpt_correction_T_min 0.09426
_exptl_absorpt_correction_type multi-scan
_exptl_absorpt_process_details
;
CrysAlisPro 1.171.40.68a (Rigaku Oxford Diffraction, 2019)
Empirical absorption correction using spherical harmonics,
 implemented in SCALE3 ABSPACK scaling algorithm.
;
_exptl_crystal_density_diffrn 1.5016
_exptl_crystal_description Lump
_exptl_crystal_F_000 850.6197
_exptl_crystal_recrystallization_method 'Re-crystallisation from solvent: CH2Cl2, diethylether'
_exptl_crystal_size_max 0.37
_exptl_crystal_size_mid 0.35
_exptl_crystal_size_min 0.15
_refine_diff_density_max 0.6804
_refine_diff_density_min -0.6006
_refine_diff_density_rms 0.0805
_refine_ls_d_res_high 0.7938
_refine_ls_d_res_low 11.1138
_refine_ls_goodness_of_fit_ref 1.0059
_refine_ls_hydrogen_treatment constr
_refine_ls_matrix_type full
_refine_ls_number_constraints 71
_refine_ls_number_parameters 452
_refine_ls_number_reflns 7286
_refine_ls_number_restraints 0
_refine_ls_restrained_S_all 1.0059
_refine_ls_R_factor_all 0.0599
_refine_ls_R_factor_gt 0.0544
_refine_ls_shift/su_max 0.0076
_refine_ls_shift/su_mean 0.0015
_refine_ls_structure_factor_coef Fsqd
_refine_ls_weighting_details 'w=1/[\s^2^(Fo^2^)+(0.0996P)^2^+0.7265P] where P=(Fo^2^+2Fc^2^)/3'
_refine_ls_weighting_scheme calc
_refine_ls_wR_factor_gt 0.1490
_refine_ls_wR_factor_ref 0.1535
_reflns_Friedel_coverage 0.0
_reflns_limit_h_max 12
_reflns_limit_h_min -12
_reflns_limit_k_max 14
_reflns_limit_k_min -14
_reflns_limit_l_max 21
_reflns_limit_l_min 0
_reflns_number_gt 6430
_reflns_number_total 7286
_reflns_threshold_expression I>=2u(I)
_cod_data_source_file d0sc06876d3.cif
_cod_data_source_block 200317_horie_7_0
_cod_depositor_comments 'Adding full bibliography for 1560152--1560177.cif.'
_cod_database_code 1560172
_olex2_refinement_description
;
1. Fixed Uiso
 At 1.2 times of:
  All C(H) groups, All C(H,H) groups, All N(H,H) groups
 At 1.5 times of:
  All C(H,H,H) groups
2.a Secondary CH2 refined with riding coordinates:
 N1(H1a,H1b), C00M(H00m,H00n), C00Q(H00a,H00b), C00R(H00c,H00d), C00U(H00e,
 H00f), C00W(H00g,H00h), C010(H01a,H01b), C016(H01c,H01d), C017(H01e,H01f),
 C01E(H01k,H01l), C00Z(H00i,H00j)
2.b Aromatic/amide H refined with riding coordinates:
 C00J(H00k), C00L(H00L), C00O(H00O), C00T(H00T), C00V(H00V), C00X(H00X),
 C011(H011), C012(H012), C013(H013), C014(H014), C015(H015), C018(H018),
 C019(H019), C01A(H01h), C01B(H01i), C01C(H01j), C01D(H01g)
2.c Idealised Me refined as rotating group:
 C00S(H00p,H00q,H00r)
;
_olex2_submission_special_instructions 'No special instructions were received'
_oxdiff_exptl_absorpt_empirical_details
;
Empirical correction (ABSPACK) includes:
- Absorption correction using spherical harmonics
- Frame scaling
;

loop_
_space_group_symop_id
_space_group_symop_operation_xyz
1 x,y,z
2 -x,-y,-z

loop_
_atom_site_label
_atom_site_type_symbol
_atom_site_fract_x
_atom_site_fract_y
_atom_site_fract_z
_atom_site_U_iso_or_equiv
_atom_site_adp_type
_atom_site_occupancy
_atom_site_refinement_flags_posn
Fe01 Fe -0.28863(4) 0.25345(4) 0.06807(2) 0.03827(13) Uani 1.000000 .
P002 P 0.79113(8) 0.73369(7) 0.21843(5) 0.04914(19) Uani 1.000000 .
Cl03 Cl 0.67961(16) 0.97995(12) 0.42865(9) 0.1037(4) Uani 1.000000 .
Cl04 Cl 0.46229(15) 0.98099(12) 0.29850(10) 0.1104(5) Uani 1.000000 .
O10 O 0.27473(19) 0.37210(17) 0.19986(11) 0.0426(4) Uani 1.000000 .
O11 O 0.1669(2) 0.17536(16) 0.26227(10) 0.0410(4) Uani 1.000000 .
O007 O 0.1867(2) 0.41459(17) 0.48495(11) 0.0450(4) Uani 1.000000 .
O008 O 0.0216(2) 0.18833(16) 0.39728(11) 0.0444(4) Uani 1.000000 .
O009 O 0.2025(2) 0.58251(17) 0.25299(12) 0.0503(5) Uani 1.000000 .
O00A O 0.2260(2) 0.61673(18) 0.42189(13) 0.0555(5) Uani 1.000000 .
N1 N 0.0048(2) 0.37993(19) 0.29319(13) 0.0387(5) Uani 1.000000 .
H1a H 0.0208(2) 0.30893(19) 0.30271(13) 0.0464(5) Uiso 1.000000 R
H1b H 0.0889(2) 0.43598(19) 0.30160(13) 0.0464(5) Uiso 1.000000 R
F00C F 0.8954(3) 0.8035(2) 0.29727(14) 0.0846(7) Uani 1.000000 .
F00D F 0.7783(3) 0.8592(2) 0.19232(15) 0.0899(8) Uani 1.000000 .
F00E F 0.8087(4) 0.6124(2) 0.24820(18) 0.1021(9) Uani 1.000000 .
F00F F 0.6636(3) 0.7294(3) 0.2718(2) 0.1006(9) Uani 1.000000 .
C20 C 0.1835(2) 0.1616(2) 0.18127(14) 0.0373(5) Uani 1.000000 .
C00H C -0.1879(3) 0.2715(2) 0.18149(15) 0.0364(5) Uani 1.000000 .
F1 F 0.6865(4) 0.6666(3) 0.14206(19) 0.1113(11) Uani 1.000000 .
C00J C -0.3314(3) 0.2777(2) 0.18384(16) 0.0406(5) Uani 1.000000 .
H00k H -0.3596(3) 0.3425(2) 0.20718(16) 0.0487(7) Uiso 1.000000 R
F00K F 0.9216(3) 0.7436(4) 0.16988(19) 0.1179(11) Uani 1.000000 .
C00L C -0.1937(3) 0.1564(2) 0.14009(16) 0.0417(6) Uani 1.000000 .
H00L H -0.1159(3) 0.1277(2) 0.12991(16) 0.0500(7) Uiso 1.000000 R
C00M C -0.0563(3) 0.3713(2) 0.20619(16) 0.0401(5) Uani 1.000000 .
H00m H -0.0772(3) 0.4468(2) 0.19685(16) 0.0482(6) Uiso 1.000000 R
H00n H 0.0151(3) 0.3605(2) 0.17186(16) 0.0482(6) Uiso 1.000000 R
C00N C 0.2396(3) 0.2682(3) 0.14771(15) 0.0405(6) Uani 1.000000 .
C00O C 0.1462(3) 0.0519(3) 0.13310(18) 0.0482(6) Uani 1.000000 .
H00O H 0.1098(3) -0.0191(3) 0.15498(18) 0.0579(8) Uiso 1.000000 R
C00P C 0.2969(3) 0.5078(3) 0.52223(15) 0.0415(5) Uani 1.000000 .
C00Q C 0.0954(3) 0.0994(3) 0.38302(17) 0.0481(6) Uani 1.000000 .
H00a H 0.1928(3) 0.1291(3) 0.40831(17) 0.0577(8) Uiso 1.000000 R
H00b H 0.0508(3) 0.0277(3) 0.40664(17) 0.0577(8) Uiso 1.000000 R
C00R C 0.0937(3) 0.0692(2) 0.29405(17) 0.0448(6) Uani 1.000000 .
H00c H -0.0034(3) 0.0415(2) 0.26820(17) 0.0538(7) Uiso 1.000000 R
H00d H 0.1403(3) 0.0057(2) 0.28390(17) 0.0538(7) Uiso 1.000000 R
C00S C -0.0892(3) 0.4115(3) 0.35120(17) 0.0464(6) Uani 1.000000 .
H00p H -0.119(2) 0.4803(13) 0.3362(8) 0.0695(9) Uiso 1.000000 GR
H00q H -0.1711(12) 0.3447(8) 0.3503(10) 0.0695(9) Uiso 1.000000 GR
H00r H -0.0386(8) 0.430(2) 0.4047(3) 0.0695(9) Uiso 1.000000 GR
C00T C -0.3377(3) 0.0936(2) 0.11732(18) 0.0466(6) Uani 1.000000 .
H00T H -0.3710(3) 0.0168(2) 0.08939(18) 0.0559(7) Uiso 1.000000 R
C00U C 0.1606(4) 0.3054(3) 0.52142(17) 0.0543(7) Uani 1.000000 .
H00e H 0.2370(4) 0.2675(3) 0.51463(17) 0.0652(9) Uiso 1.000000 R
H00f H 0.1559(4) 0.3220(3) 0.57887(17) 0.0652(9) Uiso 1.000000 R
C00V C -0.4228(3) 0.1685(3) 0.14463(18) 0.0470(6) Uani 1.000000 .
H00V H -0.5216(3) 0.1489(3) 0.13783(18) 0.0564(8) Uiso 1.000000 R
C00W C 0.0223(4) 0.2235(3) 0.48134(17) 0.0541(7) Uani 1.000000 .
H00g H -0.0521(4) 0.2637(3) 0.48787(17) 0.0649(9) Uiso 1.000000 R
H00h H 0.0002(4) 0.1517(3) 0.50878(17) 0.0649(9) Uiso 1.000000 R
C00X C 0.2535(3) 0.2631(3) 0.06566(17) 0.0541(7) Uani 1.000000 .
H00X H 0.2885(3) 0.3335(3) 0.04277(17) 0.0649(9) Uiso 1.000000 R
C00Y C 0.3155(3) 0.6170(3) 0.49003(16) 0.0440(6) Uani 1.000000 .
C00Z C 0.3389(3) 0.5854(3) 0.2296(2) 0.0578(8) Uani 1.000000 .
C010 C 0.3228(3) 0.4836(3) 0.1657(2) 0.0559(8) Uani 1.000000 .
H01a H 0.4131(3) 0.4875(3) 0.1453(2) 0.0671(9) Uiso 1.000000 R
H01b H 0.2546(3) 0.4881(3) 0.1211(2) 0.0671(9) Uiso 1.000000 R
C011 C 0.3854(4) 0.5007(3) 0.58966(19) 0.0579(8) Uani 1.000000 .
H011 H 0.3756(4) 0.4276(3) 0.61058(19) 0.0694(9) Uiso 1.000000 R
C012 C 0.1644(3) 0.0499(4) 0.05082(19) 0.0594(8) Uani 1.000000 .
H012 H 0.1413(3) -0.0233(4) 0.01819(19) 0.0713(10) Uiso 1.000000 R
C013 C 0.4188(4) 0.7172(3) 0.5278(2) 0.0615(8) Uani 1.000000 .
H013 H 0.4308(4) 0.7907(3) 0.5072(2) 0.0738(10) Uiso 1.000000 R
C014 C 0.2153(4) 0.1534(4) 0.01796(19) 0.0633(9) Uani 1.000000 .
H014 H 0.2244(4) 0.1504(4) -0.03702(19) 0.0760(11) Uiso 1.000000 R
C015 C 0.5046(4) 0.7078(4) 0.5969(2) 0.0711(10) Uani 1.000000 .
H015 H 0.5730(4) 0.7753(4) 0.6226(2) 0.0853(12) Uiso 1.000000 R
C016 C 0.1879(4) 0.6904(3) 0.2975(2) 0.0599(8) Uani 1.000000 .
H01c H 0.2178(4) 0.7575(3) 0.2664(2) 0.0718(10) Uiso 1.000000 R
H01d H 0.0886(4) 0.6811(3) 0.3040(2) 0.0718(10) Uiso 1.000000 R
C017 C 0.2717(4) 0.7185(3) 0.3776(2) 0.0605(8) Uani 1.000000 .
H01e H 0.2566(4) 0.7901(3) 0.4060(2) 0.0726(10) Uiso 1.000000 R
H01f H 0.3721(4) 0.7330(3) 0.3720(2) 0.0726(10) Uiso 1.000000 R
C018 C -0.4086(4) 0.2800(4) -0.0322(2) 0.0678(10) Uani 1.000000 .
H018 H -0.5066(4) 0.2508(4) -0.0443(2) 0.0814(12) Uiso 1.000000 R
C019 C -0.3084(4) 0.2215(4) -0.0555(2) 0.0687(10) Uani 1.000000 .
H019 H -0.3279(4) 0.1464(4) -0.0856(2) 0.0825(11) Uiso 1.000000 R
C01A C -0.3358(5) 0.3914(4) 0.0132(2) 0.0735(11) Uani 1.000000 .
H01h H -0.3771(5) 0.4481(4) 0.0365(2) 0.0883(13) Uiso 1.000000 R
C01B C -0.1727(4) 0.2958(5) -0.0259(2) 0.0771(12) Uani 1.000000 .
H01i H -0.0867(4) 0.2787(5) -0.0331(2) 0.0925(14) Uiso 1.000000 R
C01C C -0.1898(5) 0.4005(4) 0.0165(2) 0.0767(12) Uani 1.000000 .
H01j H -0.1170(5) 0.4648(4) 0.0423(2) 0.0921(14) Uiso 1.000000 R
C01D C 0.4889(4) 0.6014(4) 0.6265(2) 0.0701(10) Uani 1.000000 .
H01g H 0.5479(4) 0.5954(4) 0.6719(2) 0.0841(12) Uiso 1.000000 R
C01E C 0.6434(5) 1.0165(4) 0.3311(3) 0.0841(12) Uani 1.000000 .
H01k H 0.6840(5) 1.1020(4) 0.3302(3) 0.1009(14) Uiso 1.000000 R
H01l H 0.6887(5) 0.9737(4) 0.2938(3) 0.1009(14) Uiso 1.000000 R
H00i H 0.3788(3) 0.6610(3) 0.2090(2) 0.0693(9) Uiso 1.000000 R
H00j H 0.4022(3) 0.5781(3) 0.2758(2) 0.0693(9) Uiso 1.000000 R

loop_
_atom_site_aniso_label
_atom_site_aniso_U_11
_atom_site_aniso_U_22
_atom_site_aniso_U_33
_atom_site_aniso_U_12
_atom_site_aniso_U_13
_atom_site_aniso_U_23
Fe01 0.0330(2) 0.0477(2) 0.0380(2) 0.01432(16) 0.00542(15) 0.01400(17)
P002 0.0481(4) 0.0480(4) 0.0564(4) 0.0190(3) 0.0023(3) 0.0187(3)
Cl03 0.1178(10) 0.0907(8) 0.1043(9) 0.0273(7) 0.0128(7) 0.0220(7)
Cl04 0.0893(8) 0.0886(8) 0.1439(12) -0.0015(6) 0.0076(7) 0.0447(8)
O10 0.0426(9) 0.0482(10) 0.0368(9) 0.0077(8) 0.0056(7) 0.0156(8)
O11 0.0491(10) 0.0381(9) 0.0332(8) 0.0057(8) 0.0068(7) 0.0055(7)
O007 0.0559(11) 0.0421(10) 0.0363(9) 0.0115(8) -0.0009(8) 0.0119(7)
O008 0.0591(11) 0.0388(9) 0.0379(9) 0.0129(8) 0.0128(8) 0.0110(7)
O009 0.0553(11) 0.0411(10) 0.0498(11) 0.0026(8) 0.0053(9) 0.0117(8)
O00A 0.0708(14) 0.0435(11) 0.0499(11) 0.0101(9) -0.0005(10) 0.0157(9)
N1 0.0329(10) 0.0347(10) 0.0488(12) 0.0100(8) 0.0021(8) 0.0067(9)
F00C 0.0892(16) 0.0872(15) 0.0674(13) 0.0092(12) -0.0107(11) 0.0178(11)
F00D 0.132(2) 0.0647(13) 0.0834(16) 0.0398(14) 0.0047(14) 0.0305(12)
F00E 0.144(2) 0.0634(14) 0.113(2) 0.0515(15) -0.0028(18) 0.0312(13)
F00F 0.0670(14) 0.112(2) 0.135(2) 0.0278(14) 0.0402(15) 0.0387(18)
C20 0.0315(11) 0.0510(14) 0.0317(11) 0.0158(10) 0.0031(9) 0.0032(10)
C00H 0.0330(12) 0.0407(12) 0.0398(12) 0.0143(10) 0.0067(9) 0.0114(10)
F1 0.125(2) 0.0847(17) 0.105(2) 0.0207(16) -0.0523(18) -0.0026(15)
C00J 0.0360(12) 0.0487(14) 0.0437(13) 0.0182(11) 0.0112(10) 0.0143(11)
F00K 0.102(2) 0.184(3) 0.098(2) 0.070(2) 0.0511(17) 0.042(2)
C00L 0.0387(13) 0.0426(13) 0.0481(14) 0.0190(11) 0.0016(10) 0.0077(11)
C00M 0.0359(12) 0.0417(13) 0.0434(13) 0.0087(10) 0.0082(10) 0.0092(10)
C00N 0.0328(12) 0.0605(16) 0.0338(12) 0.0203(11) 0.0049(9) 0.0111(11)
C00O 0.0414(14) 0.0582(17) 0.0456(14) 0.0193(12) 0.0011(11) -0.0045(12)
C00P 0.0425(13) 0.0494(14) 0.0335(12) 0.0149(11) 0.0053(10) -0.0000(10)
C00Q 0.0626(17) 0.0400(13) 0.0460(15) 0.0153(12) 0.0120(12) 0.0172(11)
C00R 0.0526(15) 0.0338(12) 0.0478(15) 0.0080(11) 0.0111(12) 0.0086(11)
C00S 0.0442(14) 0.0540(16) 0.0430(14) 0.0171(12) 0.0047(11) 0.0054(12)
C00T 0.0471(15) 0.0377(13) 0.0526(15) 0.0084(11) -0.0025(12) 0.0096(11)
C00U 0.086(2) 0.0455(15) 0.0329(13) 0.0184(15) 0.0047(13) 0.0134(11)
C00V 0.0294(12) 0.0601(16) 0.0531(15) 0.0096(11) 0.0051(10) 0.0217(13)
C00W 0.078(2) 0.0457(15) 0.0399(14) 0.0102(14) 0.0225(13) 0.0138(12)
C00X 0.0510(16) 0.082(2) 0.0382(14) 0.0296(15) 0.0110(11) 0.0158(14)
C00Y 0.0448(14) 0.0478(14) 0.0395(13) 0.0116(11) 0.0082(10) 0.0037(11)
C00Z 0.0469(16) 0.0499(16) 0.071(2) -0.0014(13) -0.0019(14) 0.0271(15)
C010 0.0479(16) 0.0646(19) 0.0601(18) 0.0107(14) 0.0181(13) 0.0344(15)
C011 0.0637(19) 0.072(2) 0.0425(15) 0.0316(16) -0.0031(13) -0.0010(14)
C012 0.0536(17) 0.082(2) 0.0433(15) 0.0297(16) -0.0021(13) -0.0150(15)
C013 0.064(2) 0.0518(17) 0.065(2) 0.0079(15) 0.0171(15) 0.0003(15)
C014 0.0616(19) 0.102(3) 0.0361(14) 0.0412(19) 0.0067(13) 0.0035(16)
C015 0.0481(17) 0.089(3) 0.063(2) 0.0065(17) -0.0030(15) -0.0203(19)
C016 0.070(2) 0.0413(15) 0.069(2) 0.0143(14) 0.0005(16) 0.0185(14)
C017 0.077(2) 0.0425(15) 0.0624(19) 0.0126(15) 0.0088(16) 0.0156(14)
C018 0.0549(19) 0.105(3) 0.0510(17) 0.0274(19) 0.0015(14) 0.0369(19)
C019 0.079(2) 0.095(3) 0.0383(15) 0.032(2) 0.0075(15) 0.0142(16)
C01A 0.098(3) 0.082(3) 0.063(2) 0.046(2) 0.025(2) 0.046(2)
C01B 0.057(2) 0.131(4) 0.059(2) 0.036(2) 0.0246(16) 0.044(2)
C01C 0.085(3) 0.077(2) 0.059(2) -0.004(2) 0.0051(18) 0.0379(19)
C01D 0.059(2) 0.093(3) 0.0555(19) 0.0273(19) -0.0109(15) -0.0096(19)
C01E 0.085(3) 0.074(3) 0.096(3) 0.014(2) 0.032(2) 0.018(2)

loop_
_atom_type_symbol
_atom_type_scat_dispersion_real
_atom_type_scat_dispersion_imag
_atom_type_scat_Cromer_Mann_a1
_atom_type_scat_Cromer_Mann_a2
_atom_type_scat_Cromer_Mann_a3
_atom_type_scat_Cromer_Mann_a4
_atom_type_scat_Cromer_Mann_b1
_atom_type_scat_Cromer_Mann_b2
_atom_type_scat_Cromer_Mann_b3
_atom_type_scat_Cromer_Mann_b4
_atom_type_scat_Cromer_Mann_c
_atom_type_scat_source
_atom_type_scat_dispersion_source
C 0.01920 0.00962 2.31000 1.02000 1.58860 0.86500 20.84390 10.20750 0.56870 51.65120 0.215599998832 'International Tables Volume C Table 6.1.1.4 (pp. 500-502)' 'Henke, Gullikson and Davis, At. Data and Nucl. Data Tables, 1993, 54, 2'
Cl 0.36843 0.69943 11.46040 7.19640 6.25560 1.64550 0.01040 1.16620 18.51940 47.77840 -9.55739974976 'International Tables Volume C Table 6.1.1.4 (pp. 500-502)' 'Henke, Gullikson and Davis, At. Data and Nucl. Data Tables, 1993, 54, 2'
H 0.00000 0.00000 0.49300 0.32291 0.14019 0.04081 10.51090 26.12570 3.14236 57.79970 0.0030380000826 'International Tables Volume C Table 6.1.1.4 (pp. 500-502)' 'Henke, Gullikson and Davis, At. Data and Nucl. Data Tables, 1993, 54, 2'
F 0.07537 0.05506 3.53920 2.64120 1.51700 1.02430 10.28250 4.29440 0.26150 26.14760 0.277599990368 'International Tables Volume C Table 6.1.1.4 (pp. 500-502)' 'Henke, Gullikson and Davis, At. Data and Nucl. Data Tables, 1993, 54, 2'
O 0.05239 0.03377 3.04850 2.28680 1.54630 0.86700 13.27710 5.70110 0.32390 32.90890 0.250800013542 'International Tables Volume C Table 6.1.1.4 (pp. 500-502)' 'Henke, Gullikson and Davis, At. Data and Nucl. Data Tables, 1993, 54, 2'
N 0.03256 0.01839 12.21260 3.13220 2.01250 1.16630 0.00570 9.89330 28.99750 0.58260 -11.5290002823 'International Tables Volume C Table 6.1.1.4 (pp. 500-502)' 'Henke, Gullikson and Davis, At. Data and Nucl. Data Tables, 1993, 54, 2'
P 0.30360 0.43703 6.43450 4.17910 1.78000 1.49080 1.90670 27.15700 0.52600 68.16450 1.11489999294 'International Tables Volume C Table 6.1.1.4 (pp. 500-502)' 'Henke, Gullikson and Davis, At. Data and Nucl. Data Tables, 1993, 54, 2'
Fe -1.15373 3.21308 11.76950 7.35730 3.52220 2.30450 4.76110 0.30720 15.35350 76.88050 1.03690004349 'International Tables Volume C Table 6.1.1.4 (pp. 500-502)' 'Henke, Gullikson and Davis, At. Data and Nucl. Data Tables, 1993, 54, 2'

loop_
_geom_angle_atom_site_label_1
_geom_angle_atom_site_label_2
_geom_angle_atom_site_label_3
_geom_angle
_geom_angle_site_symmetry_1
_geom_angle_site_symmetry_3
_geom_angle_publ_flag
C00J Fe01 C00H 41.39(10) . . ?
C00L Fe01 C00H 41.27(10) . . ?
C00L Fe01 C00J 68.99(10) . . ?
C00T Fe01 C00H 68.91(11) . . ?
C00T Fe01 C00J 68.51(11) . . ?
C00T Fe01 C00L 40.40(11) . . ?
C00V Fe01 C00H 68.94(10) . . ?
C00V Fe01 C00J 40.54(12) . . ?
C00V Fe01 C00L 68.31(11) . . ?
C00V Fe01 C00T 40.57(12) . . ?
C018 Fe01 C00H 162.44(15) . . ?
C018 Fe01 C00J 125.47(13) . . ?
C018 Fe01 C00L 155.41(15) . . ?
C018 Fe01 C00T 121.22(15) . . ?
C018 Fe01 C00V 108.51(13) . . ?
C019 Fe01 C00H 155.11(13) . . ?
C019 Fe01 C00J 163.15(14) . . ?
C019 Fe01 C00L 121.66(14) . . ?
C019 Fe01 C00T 110.15(15) . . ?
C019 Fe01 C00V 127.57(15) . . ?
C019 Fe01 C018 39.72(15) . . ?
C01A Fe01 C00H 124.33(15) . . ?
C01A Fe01 C00J 105.88(14) . . ?
C01A Fe01 C00L 163.00(16) . . ?
C01A Fe01 C00T 154.42(16) . . ?
C01A Fe01 C00V 119.02(14) . . ?
C01A Fe01 C018 40.49(17) . . ?
C01A Fe01 C019 67.66(17) . . ?
C01B Fe01 C00H 119.60(13) . . ?
C01B Fe01 C00J 153.64(16) . . ?
C01B Fe01 C00L 109.27(14) . . ?
C01B Fe01 C00T 128.23(17) . . ?
C01B Fe01 C00V 165.17(18) . . ?
C01B Fe01 C018 67.21(15) . . ?
C01B Fe01 C019 40.18(17) . . ?
C01B Fe01 C01A 67.71(17) . . ?
C01C Fe01 C00H 106.38(14) . . ?
C01C Fe01 C00J 118.33(16) . . ?
C01C Fe01 C00L 126.62(15) . . ?
C01C Fe01 C00T 164.58(17) . . ?
C01C Fe01 C00V 153.00(17) . . ?
C01C Fe01 C018 67.55(16) . . ?
C01C Fe01 C019 67.57(17) . . ?
C01C Fe01 C01A 40.31(18) . . ?
C01C Fe01 C01B 40.23(19) . . ?
F00D P002 F00C 89.25(14) . . ?
F00E P002 F00C 87.96(15) . . ?
F00E P002 F00D 177.21(16) . . ?
F00F P002 F00C 86.93(16) . . ?
F00F P002 F00D 89.95(15) . . ?
F00F P002 F00E 89.82(17) . . ?
F1 P002 F00C 178.70(18) . . ?
F1 P002 F00D 90.15(15) . . ?
F1 P002 F00E 92.63(16) . . ?
F1 P002 F00F 91.92(19) . . ?
F00K P002 F00C 89.90(17) . . ?
F00K P002 F00D 89.08(18) . . ?
F00K P002 F00E 91.00(18) . . ?
F00K P002 F00F 176.70(19) . . ?
F00K P002 F1 91.2(2) . . ?
C010 O10 C00N 117.1(2) . . ?
C00R O11 C20 115.7(2) . . ?
C00U O007 C00P 116.6(2) . . ?
C00W O008 C00Q 112.6(2) . . ?
C016 O009 C00Z 116.7(2) . . ?
C017 O00A C00Y 114.4(2) . . ?
C00S N1 C00M 113.12(19) . . ?
C00N C20 O11 115.7(2) . . ?
C00O C20 O11 124.2(3) . . ?
C00O C20 C00N 120.1(2) . . ?
C00J C00H Fe01 69.45(14) . . ?
C00L C00H Fe01 69.86(14) . . ?
C00L C00H C00J 107.0(2) . . ?
C00M C00H Fe01 119.27(17) . . ?
C00M C00H C00J 127.0(2) . . ?
C00M C00H C00L 125.4(2) . . ?
C00H C00J Fe01 69.15(14) . . ?
C00V C00J Fe01 70.63(16) . . ?
C00V C00J C00H 108.3(2) . . ?
C00H C00L Fe01 68.87(14) . . ?
C00T C00L Fe01 70.48(15) . . ?
C00T C00L C00H 108.5(2) . . ?
C00H C00M N1 114.5(2) . . ?
C20 C00N O10 116.1(2) . . ?
C00X C00N O10 124.4(3) . . ?
C00X C00N C20 119.5(3) . . ?
C012 C00O C20 118.8(3) . . ?
C00Y C00P O007 116.4(2) . . ?
C011 C00P O007 124.4(3) . . ?
C011 C00P C00Y 119.1(3) . . ?
C00R C00Q O008 109.8(2) . . ?
C00Q C00R O11 108.0(2) . . ?
C00L C00T Fe01 69.12(15) . . ?
C00V C00T Fe01 69.58(16) . . ?
C00V C00T C00L 108.0(2) . . ?
C00W C00U O007 108.3(2) . . ?
C00J C00V Fe01 68.82(15) . . ?
C00T C00V Fe01 69.84(16) . . ?
C00T C00V C00J 108.2(2) . . ?
C00U C00W O008 114.2(2) . . ?
C014 C00X C00N 120.0(3) . . ?
C00P C00Y O00A 115.9(2) . . ?
C013 C00Y O00A 124.5(3) . . ?
C013 C00Y C00P 119.6(3) . . ?
C010 C00Z O009 108.2(2) . . ?
C00Z C010 O10 108.8(2) . . ?
C01D C011 C00P 120.7(3) . . ?
C014 C012 C00O 121.0(3) . . ?
C015 C013 C00Y 119.9(3) . . ?
C012 C014 C00X 120.5(3) . . ?
C01D C015 C013 120.3(3) . . ?
C017 C016 O009 112.9(3) . . ?
C016 C017 O00A 107.7(3) . . ?
C019 C018 Fe01 70.09(19) . . ?
C01A C018 Fe01 69.41(19) . . ?
C01A C018 C019 108.3(3) . . ?
C018 C019 Fe01 70.19(19) . . ?
C01B C019 Fe01 69.7(2) . . ?
C01B C019 C018 108.1(4) . . ?
C018 C01A Fe01 70.1(2) . . ?
C01C C01A Fe01 69.7(2) . . ?
C01C C01A C018 107.3(4) . . ?
C019 C01B Fe01 70.1(2) . . ?
C01C C01B Fe01 69.6(2) . . ?
C01C C01B C019 108.0(3) . . ?
C01A C01C Fe01 70.0(2) . . ?
C01B C01C Fe01 70.2(2) . . ?
C01B C01C C01A 108.2(4) . . ?
C015 C01D C011 120.3(3) . . ?
Cl04 C01E Cl03 112.8(2) . . ?

loop_
_geom_bond_atom_site_label_1
_geom_bond_atom_site_label_2
_geom_bond_distance
_geom_bond_site_symmetry_2
_geom_bond_publ_flag
Fe01 C00H 2.024(2) . ?
Fe01 C00J 2.028(3) . ?
Fe01 C00L 2.037(3) . ?
Fe01 C00T 2.055(3) . ?
Fe01 C00V 2.051(3) . ?
Fe01 C018 2.050(3) . ?
Fe01 C019 2.049(3) . ?
Fe01 C01A 2.041(3) . ?
Fe01 C01B 2.044(3) . ?
Fe01 C01C 2.037(3) . ?
P002 F00C 1.605(2) . ?
P002 F00D 1.585(2) . ?
P002 F00E 1.576(2) . ?
P002 F00F 1.595(3) . ?
P002 F1 1.569(3) . ?
P002 F00K 1.562(3) . ?
Cl03 C01E 1.748(5) . ?
Cl04 C01E 1.741(5) . ?
O10 C00N 1.368(3) . ?
O10 C010 1.443(3) . ?
O11 C20 1.378(3) . ?
O11 C00R 1.429(3) . ?
O007 C00P 1.372(3) . ?
O007 C00U 1.427(3) . ?
O008 C00Q 1.418(3) . ?
O008 C00W 1.426(3) . ?
O009 C00Z 1.421(4) . ?
O009 C016 1.442(4) . ?
O00A C00Y 1.372(3) . ?
O00A C017 1.444(4) . ?
N1 C00M 1.506(3) . ?
N1 C00S 1.482(3) . ?
C20 C00N 1.405(4) . ?
C20 C00O 1.385(4) . ?
C00H C00J 1.432(3) . ?
C00H C00L 1.431(4) . ?
C00H C00M 1.492(4) . ?
C00J C00V 1.413(4) . ?
C00L C00T 1.413(4) . ?
C00N C00X 1.388(4) . ?
C00O C012 1.402(4) . ?
C00P C00Y 1.393(4) . ?
C00P C011 1.381(4) . ?
C00Q C00R 1.494(4) . ?
C00T C00V 1.424(4) . ?
C00U C00W 1.500(5) . ?
C00X C014 1.382(5) . ?
C00Y C013 1.387(4) . ?
C00Z C010 1.484(5) . ?
C011 C01D 1.386(5) . ?
C012 C014 1.359(6) . ?
C013 C015 1.394(5) . ?
C015 C01D 1.346(6) . ?
C016 C017 1.469(5) . ?
C018 C019 1.392(5) . ?
C018 C01A 1.416(6) . ?
C019 C01B 1.406(6) . ?
C01A C01C 1.405(6) . ?
C01B C01C 1.403(7) . ?
